data_7108831
loop_
_publ_author_name
'Marco Taddei'
'Ferdinando Costantino'
'Andrea Ienco'
'Angiolina Comotti'
'Phuong V. Dau'
'Seth M. Cohen'

_publ_section_title
;
 Synthesis, breathing, and gas sorption study of the first isoreticular
 mixed-linker phosphonate based metal-organic frameworks
;
_journal_issue 13
_journal_name_full 'Chemical communications (Cambridge, England)'
_journal_page_first 1315
_journal_page_last 1317
_journal_paper_doi 10.1039/c2cc38092g
_journal_volume 49
_journal_year 2013
_chemical_compound_source 'synthesis as described'
_chemical_formula_moiety 'C32 H36 Cu3 N6 O14 P4'
_chemical_formula_sum 'C32 H36 Cu3 N6 O14 P4'
_chemical_formula_weight 1043.17
_chemical_name_systematic
;
?
;
_space_group_IT_number 2
_symmetry_cell_setting triclinic
_symmetry_space_group_name_Hall '-P 1'
_symmetry_space_group_name_H-M 'P -1'
_atom_sites_solution_hydrogens geom
_atom_sites_solution_primary direct
_atom_sites_solution_secondary difmap
_audit_creation_date 2012-11-07T12:46:09-00:00
_audit_creation_method 'WinGX routine CIF_UPDATE'
_cell_angle_alpha 117.656(9)
_cell_angle_beta 94.288(8)
_cell_angle_gamma 97.946(7)
_cell_formula_units_Z 1
_cell_length_a 9.4686(9)
_cell_length_b 11.8434(9)
_cell_length_c 12.3923(10)
_cell_measurement_reflns_used 4019
_cell_measurement_temperature 100(2)
_cell_measurement_theta_max 72.4615
_cell_measurement_theta_min 4.2702
_cell_measurement_wavelength 0.71073
_cell_volume 1203.7(2)
_computing_cell_refinement
;
CrysAlisPro, Oxford Diffraction Ltd.,
Version 1.171.34.44 (release 25-10-2010 CrysAlis171 .NET)
(compiled Oct 25 2010,18:11:34)
;
_computing_data_collection
;
CrysAlisPro, Oxford Diffraction Ltd.,
Version 1.171.34.44 (release 25-10-2010 CrysAlis171 .NET)
(compiled Oct 25 2010,18:11:34)
;
_computing_data_reduction
;
CrysAlisPro, Oxford Diffraction Ltd.,
Version 1.171.34.44 (release 25-10-2010 CrysAlis171 .NET)
(compiled Oct 25 2010,18:11:34)
;
_computing_molecular_graphics 'Ortep-3 for Windows (Farrugia, 1997)'
_computing_publication_material 'WinGX publication routines (Farrugia, 1999)'
_computing_structure_refinement 'SHELXL-97 (Sheldrick, 1997)'
_computing_structure_solution 'SHELXS-97 (Sheldrick, 1990)'
_diffrn_ambient_temperature 100(2)
_diffrn_detector_area_resol_mean 8.1241
_diffrn_measured_fraction_theta_full 0.987
_diffrn_measured_fraction_theta_max 0.987
_diffrn_measurement_device_type 'Xcalibur, Onyx'
_diffrn_measurement_method '\w scans'
_diffrn_orient_matrix_UB_11 -0.0679099
_diffrn_orient_matrix_UB_12 0.0051738
_diffrn_orient_matrix_UB_13 -0.1141414
_diffrn_orient_matrix_UB_21 0.0220964
_diffrn_orient_matrix_UB_22 0.1491096
_diffrn_orient_matrix_UB_23 0.075811
_diffrn_orient_matrix_UB_31 0.1502718
_diffrn_orient_matrix_UB_32 0.0128753
_diffrn_orient_matrix_UB_33 -0.0378065
_diffrn_radiation_monochromator graphite
_diffrn_radiation_probe x-ray
_diffrn_radiation_type CuK\a
_diffrn_radiation_wavelength 1.5418
_diffrn_reflns_av_R_equivalents 0.0728
_diffrn_reflns_av_unetI/netI 0.0636
_diffrn_reflns_limit_h_max 11
_diffrn_reflns_limit_h_min -10
_diffrn_reflns_limit_k_max 14
_diffrn_reflns_limit_k_min -14
_diffrn_reflns_limit_l_max 15
_diffrn_reflns_limit_l_min -15
_diffrn_reflns_number 15935
_diffrn_reflns_theta_full 72.61
_diffrn_reflns_theta_max 72.61
_diffrn_reflns_theta_min 4.27
_exptl_absorpt_coefficient_mu 3.333
_exptl_absorpt_correction_T_max 1
_exptl_absorpt_correction_T_min 0.48664
_exptl_absorpt_correction_type multi-scan
_exptl_absorpt_process_details
;
CrysAlisPro, Oxford Diffraction Ltd.,
Version 1.171.34.44 (release 25-10-2010 CrysAlis171 .NET)
(compiled Oct 25 2010,18:11:34)
Empirical absorption correction using spherical harmonics,
implemented in SCALE3 ABSPACK scaling algorithm.
;
_exptl_crystal_colour blue
_exptl_crystal_density_diffrn 1.439
_exptl_crystal_density_method 'not measured'
_exptl_crystal_description parallelepiped
_exptl_crystal_F_000 529
_exptl_crystal_size_max 0.22
_exptl_crystal_size_mid 0.18
_exptl_crystal_size_min 0.05
_platon_squeeze_details
;
;
_refine_diff_density_max 0.769
_refine_diff_density_min -0.887
_refine_diff_density_rms 0.112
_refine_ls_extinction_method none
_refine_ls_goodness_of_fit_ref 1.031
_refine_ls_hydrogen_treatment constr
_refine_ls_matrix_type full
_refine_ls_number_parameters 268
_refine_ls_number_reflns 4723
_refine_ls_number_restraints 0
_refine_ls_restrained_S_all 1.031
_refine_ls_R_factor_all 0.0865
_refine_ls_R_factor_gt 0.0606
_refine_ls_shift/su_max 0.004
_refine_ls_shift/su_mean 0
_refine_ls_structure_factor_coef Fsqd
_refine_ls_weighting_details 'calc w=1/[\s^2^(Fo^2^)+(0.1158P)^2^+0.0000P] where P=(Fo^2^+2Fc^2^)/3'
_refine_ls_weighting_scheme calc
_refine_ls_wR_factor_gt 0.164
_refine_ls_wR_factor_ref 0.1916
_reflns_number_gt 3181
_reflns_number_total 4723
_reflns_threshold_expression >2sigma(I)
_cod_data_source_file c2cc38092g.txt
_cod_data_source_block 1np
_cod_original_cell_volume 1203.70(18)
_cod_database_code 7108831

loop_
_symmetry_equiv_pos_as_xyz
'x, y, z'
'-x, -y, -z'

loop_
_atom_site_label
_atom_site_type_symbol
_atom_site_fract_x
_atom_site_fract_y
_atom_site_fract_z
_atom_site_U_iso_or_equiv
_atom_site_adp_type
_atom_site_occupancy
_atom_site_symmetry_multiplicity
_atom_site_calc_flag
_atom_site_refinement_flags
Cu1 Cu 0.5 0.5 0 0.0374(3) Uani 1 2 d S
Cu2 Cu 0.84459(7) 0.27679(7) -0.02807(6) 0.0361(2) Uani 1 1 d .
P1 P 0.60581(12) 0.32713(12) 0.11671(11) 0.0329(3) Uani 1 1 d .
P2 P 1.14399(13) 0.43089(14) 0.06996(11) 0.0388(3) Uani 1 1 d .
O1 O 0.6585(3) 0.2256(3) 0.0067(3) 0.0372(8) Uani 1 1 d .
O2 O 0.4918(3) 0.3850(3) 0.0753(3) 0.0341(8) Uani 1 1 d .
O3 O 0.5504(4) 0.2747(4) 0.1973(3) 0.0430(9) Uani 1 1 d .
O4 O 1.0423(3) 0.3227(4) -0.0438(3) 0.0422(9) Uani 1 1 d .
O5 O 1.2374(4) 0.5280(4) 0.0486(3) 0.0444(10) Uani 1 1 d .
O6 O 1.2364(3) 0.3681(4) 0.1311(3) 0.0469(10) Uani 1 1 d .
O7 O 0.9393(16) 0.0854(15) -0.0337(13) 0.222(6) Uani 1 1 d .
N1 N 0.5621(4) 0.6571(4) 0.1709(4) 0.0366(9) Uani 1 1 d .
N2 N 0.7833(4) 0.1550(4) -0.2117(4) 0.0368(10) Uani 1 1 d .
N3 N 0.8990(4) 0.4052(4) 0.1625(3) 0.0330(9) Uani 1 1 d .
C1 C 0.7669(5) 0.4577(5) 0.1960(4) 0.0362(11) Uani 1 1 d .
H1A H 0.7619 0.5264 0.1724 0.043 Uiso 1 1 calc R
H1B H 0.7697 0.4971 0.2864 0.043 Uiso 1 1 calc R
C2 C 1.0220(5) 0.5050(5) 0.1767(4) 0.0401(12) Uani 1 1 d .
H2A H 1.0743 0.5489 0.2624 0.048 Uiso 1 1 calc R
H2B H 0.9859 0.5712 0.1607 0.048 Uiso 1 1 calc R
C3 C 0.9358(6) 0.3338(6) 0.2321(5) 0.0416(12) Uani 1 1 d .
H3A H 1.0198 0.2936 0.2026 0.05 Uiso 1 1 calc R
H3B H 0.8532 0.263 0.2133 0.05 Uiso 1 1 calc R
C4 C 0.9706(5) 0.4202(6) 0.3702(5) 0.0424(12) Uani 1 1 d .
C5 C 0.8604(6) 0.4324(7) 0.4425(5) 0.0482(14) Uani 1 1 d .
H5 H 0.7648 0.3858 0.4043 0.058 Uiso 1 1 calc R
C6 C 1.1094(5) 0.4875(6) 0.4298(5) 0.0470(14) Uani 1 1 d .
H6 H 1.1857 0.4787 0.3827 0.056 Uiso 1 1 calc R
C10 C 0.5053(6) 0.6534(5) 0.2662(5) 0.0400(12) Uani 1 1 d .
H10 H 0.4332 0.5807 0.25 0.048 Uiso 1 1 calc R
C11 C 0.5485(6) 0.7519(5) 0.3869(5) 0.0426(12) Uani 1 1 d .
H11 H 0.5081 0.7457 0.4523 0.051 Uiso 1 1 calc R
C12 C 0.6518(5) 0.8600(5) 0.4111(4) 0.0374(11) Uani 1 1 d .
C13 C 0.7075(6) 0.8629(5) 0.3130(5) 0.0405(12) Uani 1 1 d .
H13 H 0.7788 0.9349 0.3265 0.049 Uiso 1 1 calc R
C14 C 0.6597(5) 0.7603(5) 0.1938(4) 0.0365(11) Uani 1 1 d .
H14 H 0.6982 0.7646 0.1269 0.044 Uiso 1 1 calc R
C15 C 0.6958(6) 0.9675(5) 0.5410(4) 0.0394(12) Uani 1 1 d .
C16 C 0.8299(6) 1.0520(5) 0.5829(5) 0.0458(14) Uani 1 1 d .
H16 H 0.8949 1.0469 0.5268 0.055 Uiso 1 1 calc R
C17 C 0.8674(6) 1.1427(5) 0.7058(5) 0.0435(13) Uani 1 1 d .
H17 H 0.9591 1.1992 0.7322 0.052 Uiso 1 1 calc R
C18 C 0.6511(6) 1.0804(6) 0.7471(5) 0.0453(13) Uani 1 1 d .
H18 H 0.5854 1.0933 0.8041 0.054 Uiso 1 1 calc R
C19 C 0.6055(6) 0.9861(6) 0.6267(5) 0.0450(13) Uani 1 1 d .
H19 H 0.5114 0.9339 0.6028 0.054 Uiso 1 1 calc R

loop_
_atom_site_aniso_label
_atom_site_aniso_U_11
_atom_site_aniso_U_22
_atom_site_aniso_U_33
_atom_site_aniso_U_23
_atom_site_aniso_U_13
_atom_site_aniso_U_12
Cu1 0.0400(6) 0.0369(6) 0.0223(5) 0.0061(4) -0.0069(4) 0.0043(4)
Cu2 0.0282(4) 0.0442(4) 0.0206(4) 0.0062(3) 0.0012(3) -0.0034(3)
P1 0.0247(6) 0.0411(7) 0.0259(6) 0.0112(5) 0.0021(4) 0.0041(5)
P2 0.0232(6) 0.0567(8) 0.0234(6) 0.0103(6) 0.0005(5) 0.0032(5)
O1 0.0250(16) 0.0444(19) 0.0305(18) 0.0092(15) 0.0051(13) 0.0041(14)
O2 0.0190(14) 0.0462(19) 0.0286(17) 0.0134(15) 0.0003(12) -0.0011(13)
O3 0.0365(19) 0.059(2) 0.0371(19) 0.0264(18) 0.0090(15) 0.0053(17)
O4 0.0228(15) 0.061(2) 0.0265(17) 0.0099(16) -0.0013(13) 0.0038(16)
O5 0.0246(16) 0.069(2) 0.0240(17) 0.0156(17) -0.0008(13) -0.0088(16)
O6 0.0188(15) 0.074(3) 0.039(2) 0.0219(19) -0.0001(14) 0.0056(16)
O7 0.244(15) 0.256(16) 0.222(14) 0.135(13) 0.091(12) 0.116(14)
N1 0.036(2) 0.039(2) 0.0204(19) 0.0027(17) -0.0015(16) 0.0077(18)
N2 0.0238(19) 0.041(2) 0.026(2) 0.0018(17) 0.0022(15) 0.0001(17)
N3 0.031(2) 0.046(2) 0.0219(19) 0.0155(17) 0.0055(15) 0.0114(17)
C1 0.028(2) 0.047(3) 0.025(2) 0.010(2) -0.0001(18) 0.010(2)
C2 0.031(2) 0.051(3) 0.024(2) 0.010(2) -0.0055(19) -0.001(2)
C3 0.032(2) 0.066(3) 0.036(3) 0.030(3) 0.012(2) 0.014(2)
C4 0.030(2) 0.073(4) 0.028(2) 0.025(3) 0.009(2) 0.016(2)
C5 0.027(2) 0.086(4) 0.034(3) 0.030(3) 0.005(2) 0.015(3)
C6 0.024(2) 0.085(4) 0.030(3) 0.025(3) 0.0046(19) 0.015(3)
C10 0.038(3) 0.038(3) 0.032(3) 0.010(2) 0.000(2) 0.002(2)
C11 0.037(3) 0.046(3) 0.030(3) 0.008(2) 0.005(2) 0.005(2)
C12 0.032(2) 0.038(3) 0.028(2) 0.004(2) 0.0053(19) 0.002(2)
C13 0.035(3) 0.039(3) 0.032(3) 0.007(2) 0.004(2) 0.002(2)
C14 0.030(2) 0.044(3) 0.027(2) 0.012(2) 0.0059(19) 0.001(2)
C15 0.037(3) 0.040(3) 0.024(2) 0.002(2) 0.002(2) 0.003(2)
C16 0.040(3) 0.048(3) 0.029(3) 0.006(2) 0.005(2) -0.010(2)
C17 0.040(3) 0.040(3) 0.036(3) 0.008(2) 0.011(2) -0.001(2)
C18 0.035(3) 0.050(3) 0.036(3) 0.009(2) 0.002(2) 0.007(2)
C19 0.033(3) 0.051(3) 0.032(3) 0.007(2) 0.000(2) 0.001(2)

loop_
_atom_type_symbol
_atom_type_description
_atom_type_scat_dispersion_real
_atom_type_scat_dispersion_imag
_atom_type_scat_source
C C 0.0181 0.0091 'International Tables Vol C Tables 4.2.6.8 and 6.1.1.4'
H H 0 0 'International Tables Vol C Tables 4.2.6.8 and 6.1.1.4'
N N 0.0311 0.018 'International Tables Vol C Tables 4.2.6.8 and 6.1.1.4'
O O 0.0492 0.0322 'International Tables Vol C Tables 4.2.6.8 and 6.1.1.4'
P P 0.2955 0.4335 'International Tables Vol C Tables 4.2.6.8 and 6.1.1.4'
Cu Cu -1.9646 0.5888 'International Tables Vol C Tables 4.2.6.8 and 6.1.1.4'

loop_
_geom_angle_atom_site_label_1
_geom_angle_atom_site_label_2
_geom_angle_atom_site_label_3
_geom_angle
_geom_angle_site_symmetry_1
_geom_angle_site_symmetry_3
O2 Cu1 O2 180 . 2_665
O2 Cu1 N1 90.44(16) . 2_665
O2 Cu1 N1 89.56(16) 2_665 2_665
O2 Cu1 N1 89.56(16) . .
O2 Cu1 N1 90.44(16) 2_665 .
N1 Cu1 N1 179.9990(10) 2_665 .
O4 Cu2 O1 171.37(17) . .
O4 Cu2 N2 93.79(15) . .
O1 Cu2 N2 91.70(15) . .
O4 Cu2 N3 88.33(15) . .
O1 Cu2 N3 86.37(14) . .
N2 Cu2 N3 177.44(16) . .
O3 P1 O1 112.0(2) . .
O3 P1 O2 111.0(2) . .
O1 P1 O2 111.0(2) . .
O3 P1 C1 112.4(2) . .
O1 P1 C1 103.4(2) . .
O2 P1 C1 106.7(2) . .
O5 P2 O4 115.4(2) . .
O5 P2 O6 111.4(2) . .
O4 P2 O6 109.1(2) . .
O5 P2 C2 111.7(3) . .
O4 P2 C2 103.2(2) . .
O6 P2 C2 105.4(2) . .
P1 O1 Cu2 116.98(19) . .
P1 O2 Cu1 133.32(19) . .
P2 O4 Cu2 118.4(2) . .
C14 N1 C10 118.5(4) . .
C14 N1 Cu1 123.2(3) . .
C10 N1 Cu1 118.2(3) . .
C17 N2 C18 116.9(4) 1_544 1_544
C17 N2 Cu2 123.6(3) 1_544 .
C18 N2 Cu2 119.4(4) 1_544 .
C1 N3 C2 112.8(4) . .
C1 N3 C3 110.9(4) . .
C2 N3 C3 112.2(4) . .
C1 N3 Cu2 103.6(3) . .
C2 N3 Cu2 105.9(3) . .
C3 N3 Cu2 111.0(3) . .
N3 C1 P1 110.2(3) . .
N3 C2 P2 110.2(4) . .
N3 C3 C4 113.5(5) . .
C6 C4 C5 118.0(5) . .
C6 C4 C3 122.3(5) . .
C5 C4 C3 119.7(5) . .
C6 C5 C4 120.3(5) 2_766 .
C4 C6 C5 121.6(5) . 2_766
N1 C10 C11 122.2(5) . .
C10 C11 C12 119.2(5) . .
C13 C12 C11 117.8(5) . .
C13 C12 C15 123.1(5) . .
C11 C12 C15 119.1(5) . .
C12 C13 C14 120.1(5) . .
N1 C14 C13 122.1(5) . .
C19 C15 C16 116.3(5) . .
C19 C15 C12 120.8(5) . .
C16 C15 C12 122.9(5) . .
C17 C16 C15 119.8(5) . .
N2 C17 C16 123.4(5) 1_566 .
N2 C18 C19 123.4(5) 1_566 .
C18 C19 C15 119.9(5) . .

loop_
_geom_bond_atom_site_label_1
_geom_bond_atom_site_label_2
_geom_bond_distance
_geom_bond_site_symmetry_2
Cu1 O2 1.974(4) .
Cu1 O2 1.974(4) 2_665
Cu1 N1 2.036(4) 2_665
Cu1 N1 2.036(4) .
Cu2 O4 1.926(3) .
Cu2 O1 1.929(3) .
Cu2 N2 2.030(4) .
Cu2 N3 2.103(4) .
P1 O3 1.491(4) .
P1 O1 1.516(4) .
P1 O2 1.531(4) .
P1 C1 1.843(5) .
P2 O5 1.488(4) .
P2 O4 1.528(3) .
P2 O6 1.580(4) .
P2 C2 1.813(6) .
N1 C14 1.324(7) .
N1 C10 1.350(7) .
N2 C17 1.310(7) 1_544
N2 C18 1.337(7) 1_544
N3 C1 1.475(6) .
N3 C2 1.476(7) .
N3 C3 1.515(7) .
C3 C4 1.510(7) .
C4 C6 1.388(7) .
C4 C5 1.405(7) .
C5 C6 1.396(8) 2_766
C6 C5 1.396(8) 2_766
C10 C11 1.386(7) .
C11 C12 1.392(7) .
C12 C13 1.373(7) .
C12 C15 1.496(7) .
C13 C14 1.395(7) .
C15 C19 1.370(8) .
C15 C16 1.397(7) .
C16 C17 1.376(7) .
C17 N2 1.310(7) 1_566
C18 N2 1.337(7) 1_566
C18 C19 1.372(7) .

loop_
_platon_squeeze_void_nr
_platon_squeeze_void_average_x
_platon_squeeze_void_average_y
_platon_squeeze_void_average_z
_platon_squeeze_void_volume
_platon_squeeze_void_count_electrons
_platon_squeeze_void_content
1 0.022 0.081 0.081 339 98 ' '
